data_7709051
loop_
_publ_author_name
'Stevanovi\'c, Nevena'
'Zlatar, Matija'
'Novakovi\'c, Irena'
'Pevec, Andrej'
'Radanovi\'c, Du\<sanka'
'Mati\'c, Ivana Z'
'\/Dor\/di\'c Crnogorac, Marija'
'Stanojkovi\'c, Tatjana'
'Vuj\<ci\'c, Miroslava'
'Gruden, Maja'
'Sladi\'c, Du\<san'
'An\/delkovi\'c, Katarina'
'Turel, Iztok'
'\<Cobelji\'c, Bo\<zidar'

_publ_section_title
;
 Cu(II), Mn(II) and Zn(II) complexes of hydrazones with a quaternary
 ammonium moiety: synthesis, experimental and theoretical characterization
 and cytotoxic activity.
;
_journal_issue 1
_journal_name_full 'Dalton transactions (Cambridge, England : 2003)'
_journal_page_first 185
_journal_page_last 196
_journal_paper_doi 10.1039/d1dt03169d
_journal_volume 51
_journal_year 2021
_chemical_formula_sum 'C22 H40 Mn2 N20 O4 S2'
_chemical_formula_weight 822.74
_space_group_crystal_system triclinic
_space_group_IT_number 2
_space_group_name_Hall '-P 1'
_space_group_name_H-M_alt 'P -1'
_atom_sites_solution_hydrogens geom
_audit_creation_method SHELXL-2018/3
_audit_update_record
;
2021-11-08 deposited with the CCDC.	2021-11-22 downloaded from the CCDC.
;
_cell_angle_alpha 106.971(5)
_cell_angle_beta 103.497(5)
_cell_angle_gamma 112.469(5)
_cell_formula_units_Z 1
_cell_length_a 9.6427(5)
_cell_length_b 10.8396(5)
_cell_length_c 10.8617(8)
_cell_measurement_reflns_used 3492
_cell_measurement_temperature 293(2)
_cell_measurement_theta_max 27.5040
_cell_measurement_theta_min 3.5850
_cell_volume 923.85(12)
_computing_cell_refinement 'CrysAlis PRO (Agilent, 2011)'
_computing_data_collection 'CrysAlis PRO (Agilent, 2011)'
_computing_data_reduction 'CrysAlis PRO (Agilent, 2011)'
_computing_molecular_graphics 'ORTEP-3 for Windows (Farrugia, 2012)'
_computing_publication_material 'WinGX (Farrugia, 1999)'
_computing_structure_refinement 'SHELXL-2018/3 (Sheldrick, 2018)'
_computing_structure_solution 'SHELXT (Sheldrick, 2015)'
_diffrn_ambient_temperature 293(2)
_diffrn_detector_area_resol_mean 10.4933
_diffrn_measured_fraction_theta_full 0.999
_diffrn_measured_fraction_theta_max 0.979
_diffrn_measurement_device_type 'SuperNova, Dual, Cu at zero, Atlas'
_diffrn_measurement_method '\w scans'
_diffrn_radiation_type MoK\a
_diffrn_radiation_wavelength 0.71073
_diffrn_reflns_av_R_equivalents 0.0311
_diffrn_reflns_av_unetI/netI 0.0388
_diffrn_reflns_Laue_measured_fraction_full 0.999
_diffrn_reflns_Laue_measured_fraction_max 0.979
_diffrn_reflns_limit_h_max 12
_diffrn_reflns_limit_h_min -12
_diffrn_reflns_limit_k_max 13
_diffrn_reflns_limit_k_min -14
_diffrn_reflns_limit_l_max 14
_diffrn_reflns_limit_l_min -14
_diffrn_reflns_number 10077
_diffrn_reflns_point_group_measured_fraction_full 0.999
_diffrn_reflns_point_group_measured_fraction_max 0.979
_diffrn_reflns_theta_full 25.242
_diffrn_reflns_theta_max 27.484
_diffrn_reflns_theta_min 2.349
_exptl_absorpt_coefficient_mu 0.856
_exptl_absorpt_correction_T_max 1.00000
_exptl_absorpt_correction_T_min 0.77987
_exptl_absorpt_correction_type multi-scan
_exptl_absorpt_process_details 'CrysAlis PRO; Oxford Diffraction, 2009'
_exptl_crystal_colour orange
_exptl_crystal_density_diffrn 1.479
_exptl_crystal_description prism
_exptl_crystal_F_000 426
_exptl_crystal_size_max 0.400
_exptl_crystal_size_mid 0.400
_exptl_crystal_size_min 0.200
_refine_diff_density_max 0.281
_refine_diff_density_min -0.309
_refine_diff_density_rms 0.051
_refine_ls_extinction_method none
_refine_ls_goodness_of_fit_ref 1.072
_refine_ls_hydrogen_treatment constr
_refine_ls_matrix_type full
_refine_ls_number_parameters 232
_refine_ls_number_reflns 4144
_refine_ls_number_restraints 0
_refine_ls_restrained_S_all 1.072
_refine_ls_R_factor_all 0.0520
_refine_ls_R_factor_gt 0.0371
_refine_ls_shift/su_max 0.001
_refine_ls_shift/su_mean 0.0001
_refine_ls_structure_factor_coef Fsqd
_refine_ls_weighting_details 'w=1/[\s^2^(Fo^2^)+(0.0389P)^2^+0.2411P] where P=(Fo^2^+2Fc^2^)/3'
_refine_ls_weighting_scheme calc
_refine_ls_wR_factor_gt 0.0862
_refine_ls_wR_factor_ref 0.0982
_reflns_Friedel_coverage 0.000
_reflns_number_gt 3319
_reflns_number_total 4144
_reflns_threshold_expression 'I > 2\s(I)'
_cod_data_source_file d1dt03169d2.cif
_cod_data_source_block 2
_cod_depositor_comments 'Adding full bibliography for 7709050--7709052.cif.'
_cod_original_cell_volume 923.85(10)
_cod_database_code 7709051
_shelx_shelxl_version_number 2018/3
_shelx_space_group_comment
;
The symmetry employed for this shelxl refinement is uniquely defined
by the following loop, which should always be used as a source of
symmetry information in preference to the above space-group names.
They are only intended as comments.
;
_shelx_estimated_absorpt_t_min 0.726
_shelx_estimated_absorpt_t_max 0.848

loop_
_space_group_symop_operation_xyz
'x, y, z'
'-x, -y, -z'

loop_
_atom_site_label
_atom_site_type_symbol
_atom_site_fract_x
_atom_site_fract_y
_atom_site_fract_z
_atom_site_U_iso_or_equiv
_atom_site_adp_type
_atom_site_occupancy
_atom_site_site_symmetry_order
_atom_site_calc_flag
_atom_site_refinement_flags_posn
_atom_site_refinement_flags_adp
_atom_site_refinement_flags_occupancy
_atom_site_disorder_assembly
_atom_site_disorder_group
Mn1 Mn 0.42864(4) 0.60535(3) 0.42869(3) 0.03733(12) Uani 1 1 d . . . . .
S1 S 0.83045(8) 1.04019(7) 0.44293(7) 0.05410(18) Uani 1 1 d . . . . .
N1 N 0.6182(2) 0.7779(2) 0.3780(2) 0.0478(5) Uani 1 1 d . . . . .
N2 N 0.5135(2) 0.83705(19) 0.57952(18) 0.0384(4) Uani 1 1 d . . . . .
N3 N 0.4487(2) 0.8520(2) 0.68155(19) 0.0413(4) Uani 1 1 d . . . . .
N4 N 0.2191(2) 0.6157(2) 0.8008(2) 0.0446(4) Uani 1 1 d . . . . .
N5 N 0.6422(2) 0.6205(2) 0.5799(3) 0.0602(6) Uani 1 1 d . . . . .
N6 N 0.7802(2) 0.7161(2) 0.6285(2) 0.0510(5) Uani 1 1 d . . . . .
N7 N 0.9122(3) 0.8083(3) 0.6760(3) 0.0769(7) Uani 1 1 d . . . . .
N8 N 0.2679(3) 0.5171(3) 0.2187(3) 0.0750(7) Uani 1 1 d . . . . .
N9 N 0.2527(3) 0.4441(3) 0.1081(3) 0.0600(6) Uani 1 1 d . . . . .
N10 N 0.2309(6) 0.3740(4) -0.0039(4) 0.1230(13) Uani 1 1 d . . . . .
O1 O 0.25799(18) 0.60949(17) 0.52980(17) 0.0518(4) Uani 1 1 d . . . . .
C1 C 0.6813(3) 0.7727(3) 0.2770(3) 0.0550(6) Uani 1 1 d . . . . .
H1 H 0.646437 0.685206 0.200929 0.066 Uiso 1 1 calc R U . . .
C2 C 0.7971(3) 0.9031(3) 0.2958(3) 0.0591(7) Uani 1 1 d . . . . .
H2 H 0.851305 0.916324 0.236380 0.071 Uiso 1 1 calc R U . . .
C3 C 0.6854(3) 0.9142(2) 0.4724(2) 0.0415(5) Uani 1 1 d . . . . .
C4 C 0.6330(3) 0.9509(2) 0.5877(2) 0.0408(5) Uani 1 1 d . . . . .
C5 C 0.7123(3) 1.1059(3) 0.6958(3) 0.0575(6) Uani 1 1 d . . . . .
H5A H 0.644576 1.114892 0.746296 0.086 Uiso 1 1 calc R U . . .
H5B H 0.726645 1.171625 0.651006 0.086 Uiso 1 1 calc R U . . .
H5C H 0.816562 1.130734 0.759456 0.086 Uiso 1 1 calc R U . . .
C6 C 0.3162(3) 0.7245(2) 0.6409(2) 0.0406(5) Uani 1 1 d . . . . .
C7 C 0.2277(3) 0.7252(3) 0.7381(3) 0.0473(5) Uani 1 1 d . . . . .
H7A H 0.117740 0.702931 0.687251 0.057 Uiso 1 1 calc R U . . .
H7B H 0.282171 0.823405 0.813283 0.057 Uiso 1 1 calc R U . . .
C8 C 0.3866(3) 0.6409(3) 0.8705(3) 0.0645(7) Uani 1 1 d . . . . .
H8A H 0.454202 0.741356 0.938912 0.097 Uiso 1 1 calc R U . . .
H8B H 0.431940 0.621613 0.801820 0.097 Uiso 1 1 calc R U . . .
H8C H 0.381439 0.576033 0.915463 0.097 Uiso 1 1 calc R U . . .
C9 C 0.1461(4) 0.6408(4) 0.9070(3) 0.0745(8) Uani 1 1 d . . . . .
H9A H 0.139055 0.572582 0.948364 0.112 Uiso 1 1 calc R U . . .
H9B H 0.038993 0.625950 0.862467 0.112 Uiso 1 1 calc R U . . .
H9C H 0.213539 0.739794 0.978432 0.112 Uiso 1 1 calc R U . . .
C10 C 0.1145(3) 0.4593(3) 0.6940(3) 0.0659(7) Uani 1 1 d . . . . .
H10A H 0.161143 0.440009 0.626310 0.099 Uiso 1 1 calc R U . . .
H10B H 0.007093 0.442984 0.647914 0.099 Uiso 1 1 calc R U . . .
H10C H 0.108294 0.394356 0.739087 0.099 Uiso 1 1 calc R U . . .
O2 O 0.6656(2) 0.9972(2) 0.96621(19) 0.0684(5) Uani 1 1 d . . . . .
H2A H 0.599187 0.965184 0.886772 0.103 Uiso 1 1 calc R U . . .
C11 C 0.7929(4) 0.9650(4) 0.9597(3) 0.0796(9) Uani 1 1 d . . . . .
H11A H 0.834771 0.997288 0.896379 0.119 Uiso 1 1 calc R U . . .
H11B H 0.752100 0.860560 0.927313 0.119 Uiso 1 1 calc R U . . .
H11C H 0.878528 1.015013 1.051097 0.119 Uiso 1 1 calc R U . . .

loop_
_atom_site_aniso_label
_atom_site_aniso_U_11
_atom_site_aniso_U_22
_atom_site_aniso_U_33
_atom_site_aniso_U_23
_atom_site_aniso_U_13
_atom_site_aniso_U_12
Mn1 0.03645(18) 0.03450(19) 0.0369(2) 0.01230(14) 0.01284(14) 0.01624(15)
S1 0.0514(3) 0.0491(4) 0.0670(4) 0.0346(3) 0.0255(3) 0.0205(3)
N1 0.0518(11) 0.0452(11) 0.0452(11) 0.0201(9) 0.0213(9) 0.0203(9)
N2 0.0430(9) 0.0393(9) 0.0370(10) 0.0163(8) 0.0164(8) 0.0231(8)
N3 0.0457(10) 0.0450(10) 0.0376(10) 0.0161(9) 0.0181(8) 0.0259(9)
N4 0.0414(10) 0.0470(11) 0.0436(11) 0.0179(9) 0.0188(9) 0.0193(9)
N5 0.0350(10) 0.0355(10) 0.0864(17) 0.0236(11) 0.0007(10) 0.0100(9)
N6 0.0406(11) 0.0419(11) 0.0604(13) 0.0184(10) 0.0114(10) 0.0178(10)
N7 0.0394(12) 0.0644(15) 0.092(2) 0.0291(14) 0.0107(12) 0.0045(11)
N8 0.0671(15) 0.0836(17) 0.0436(14) 0.0179(13) 0.0065(12) 0.0234(13)
N9 0.0704(15) 0.0629(14) 0.0531(15) 0.0341(13) 0.0265(12) 0.0298(12)
N10 0.231(4) 0.114(3) 0.069(2) 0.047(2) 0.080(3) 0.107(3)
O1 0.0432(8) 0.0480(9) 0.0491(10) 0.0087(8) 0.0212(8) 0.0149(7)
C1 0.0630(15) 0.0601(15) 0.0493(15) 0.0253(13) 0.0296(13) 0.0307(13)
C2 0.0607(15) 0.0710(17) 0.0632(17) 0.0400(15) 0.0358(14) 0.0330(14)
C3 0.0400(11) 0.0412(12) 0.0450(13) 0.0225(10) 0.0148(10) 0.0192(10)
C4 0.0438(11) 0.0362(11) 0.0418(12) 0.0183(10) 0.0124(10) 0.0201(10)
C5 0.0675(16) 0.0385(12) 0.0510(15) 0.0145(12) 0.0172(13) 0.0180(12)
C6 0.0393(11) 0.0470(13) 0.0410(12) 0.0178(11) 0.0163(10) 0.0264(10)
C7 0.0497(13) 0.0529(13) 0.0509(14) 0.0226(12) 0.0258(11) 0.0318(12)
C8 0.0473(14) 0.0715(18) 0.0697(19) 0.0407(16) 0.0124(13) 0.0224(13)
C9 0.087(2) 0.0764(19) 0.076(2) 0.0365(18) 0.0562(18) 0.0374(17)
C10 0.0644(17) 0.0495(15) 0.0584(18) 0.0153(13) 0.0146(14) 0.0148(13)
O2 0.0616(11) 0.0721(12) 0.0474(11) 0.0075(10) 0.0153(9) 0.0264(10)
C11 0.074(2) 0.098(2) 0.071(2) 0.0392(19) 0.0224(17) 0.0470(19)

loop_
_atom_type_symbol
_atom_type_description
_atom_type_scat_dispersion_real
_atom_type_scat_dispersion_imag
_atom_type_scat_source
C C 0.0033 0.0016 'International Tables Vol C Tables 4.2.6.8 and 6.1.1.4'
H H 0.0000 0.0000 'International Tables Vol C Tables 4.2.6.8 and 6.1.1.4'
N N 0.0061 0.0033 'International Tables Vol C Tables 4.2.6.8 and 6.1.1.4'
O O 0.0106 0.0060 'International Tables Vol C Tables 4.2.6.8 and 6.1.1.4'
S S 0.1246 0.1234 'International Tables Vol C Tables 4.2.6.8 and 6.1.1.4'
Mn Mn 0.3368 0.7283 'International Tables Vol C Tables 4.2.6.8 and 6.1.1.4'

loop_
_geom_angle_atom_site_label_1
_geom_angle_atom_site_label_2
_geom_angle_atom_site_label_3
_geom_angle
_geom_angle_site_symmetry_1
_geom_angle_site_symmetry_3
_geom_angle_publ_flag
N8 Mn1 O1 98.88(9) . . ?
N8 Mn1 N5 147.86(10) . . ?
O1 Mn1 N5 107.66(8) . . ?
N8 Mn1 N5 91.69(9) . 2_666 ?
O1 Mn1 N5 86.40(8) . 2_666 ?
N5 Mn1 N5 72.63(8) . 2_666 ?
N8 Mn1 N2 121.21(9) . . ?
O1 Mn1 N2 69.51(6) . . ?
N5 Mn1 N2 85.67(7) . . ?
N5 Mn1 N2 141.02(8) 2_666 . ?
N8 Mn1 N1 86.84(9) . . ?
O1 Mn1 N1 134.91(7) . . ?
N5 Mn1 N1 87.04(7) . . ?
N5 Mn1 N1 138.40(8) 2_666 . ?
N2 Mn1 N1 69.46(7) . . ?
C2 S1 C3 89.80(12) . . ?
C3 N1 C1 110.6(2) . . ?
C3 N1 Mn1 112.91(15) . . ?
C1 N1 Mn1 136.46(17) . . ?
C4 N2 N3 119.62(19) . . ?
C4 N2 Mn1 123.11(15) . . ?
N3 N2 Mn1 116.45(13) . . ?
C6 N3 N2 107.91(17) . . ?
C8 N4 C10 109.2(2) . . ?
C8 N4 C9 109.5(2) . . ?
C10 N4 C9 108.1(2) . . ?
C8 N4 C7 109.71(18) . . ?
C10 N4 C7 112.51(19) . . ?
C9 N4 C7 107.74(19) . . ?
N6 N5 Mn1 126.85(16) . . ?
N6 N5 Mn1 123.06(15) . 2_666 ?
Mn1 N5 Mn1 107.37(8) . 2_666 ?
N7 N6 N5 179.4(3) . . ?
N9 N8 Mn1 137.7(2) . . ?
N10 N9 N8 176.0(3) . . ?
C6 O1 Mn1 114.29(13) . . ?
C2 C1 N1 115.2(2) . . ?
C2 C1 H1 122.4 . . ?
N1 C1 H1 122.4 . . ?
C1 C2 S1 110.5(2) . . ?
C1 C2 H2 124.7 . . ?
S1 C2 H2 124.7 . . ?
N1 C3 C4 121.47(19) . . ?
N1 C3 S1 113.89(17) . . ?
C4 C3 S1 124.60(17) . . ?
N2 C4 C3 111.95(19) . . ?
N2 C4 C5 127.1(2) . . ?
C3 C4 C5 121.0(2) . . ?
C4 C5 H5A 109.5 . . ?
C4 C5 H5B 109.5 . . ?
H5A C5 H5B 109.5 . . ?
C4 C5 H5C 109.5 . . ?
H5A C5 H5C 109.5 . . ?
H5B C5 H5C 109.5 . . ?
O1 C6 N3 126.6(2) . . ?
O1 C6 C7 119.1(2) . . ?
N3 C6 C7 114.2(2) . . ?
C6 C7 N4 113.61(17) . . ?
C6 C7 H7A 108.8 . . ?
N4 C7 H7A 108.8 . . ?
C6 C7 H7B 108.8 . . ?
N4 C7 H7B 108.8 . . ?
H7A C7 H7B 107.7 . . ?
N4 C8 H8A 109.5 . . ?
N4 C8 H8B 109.5 . . ?
H8A C8 H8B 109.5 . . ?
N4 C8 H8C 109.5 . . ?
H8A C8 H8C 109.5 . . ?
H8B C8 H8C 109.5 . . ?
N4 C9 H9A 109.5 . . ?
N4 C9 H9B 109.5 . . ?
H9A C9 H9B 109.5 . . ?
N4 C9 H9C 109.5 . . ?
H9A C9 H9C 109.5 . . ?
H9B C9 H9C 109.5 . . ?
N4 C10 H10A 109.5 . . ?
N4 C10 H10B 109.5 . . ?
H10A C10 H10B 109.5 . . ?
N4 C10 H10C 109.5 . . ?
H10A C10 H10C 109.5 . . ?
H10B C10 H10C 109.5 . . ?
C11 O2 H2A 109.5 . . ?
O2 C11 H11A 109.5 . . ?
O2 C11 H11B 109.5 . . ?
H11A C11 H11B 109.5 . . ?
O2 C11 H11C 109.5 . . ?
H11A C11 H11C 109.5 . . ?
H11B C11 H11C 109.5 . . ?

loop_
_geom_bond_atom_site_label_1
_geom_bond_atom_site_label_2
_geom_bond_distance
_geom_bond_site_symmetry_2
_geom_bond_publ_flag
Mn1 N8 2.112(2) . ?
Mn1 O1 2.1879(16) . ?
Mn1 N5 2.229(2) . ?
Mn1 N5 2.2425(19) 2_666 ?
Mn1 N2 2.2500(18) . ?
Mn1 N1 2.3668(19) . ?
S1 C2 1.695(3) . ?
S1 C3 1.711(2) . ?
N1 C3 1.314(3) . ?
N1 C1 1.370(3) . ?
N2 C4 1.288(3) . ?
N2 N3 1.393(2) . ?
N3 C6 1.330(3) . ?
N4 C8 1.493(3) . ?
N4 C10 1.496(3) . ?
N4 C9 1.498(3) . ?
N4 C7 1.517(3) . ?
N5 N6 1.193(3) . ?
N6 N7 1.142(3) . ?
N8 N9 1.169(3) . ?
N9 N10 1.149(4) . ?
O1 C6 1.264(3) . ?
C1 C2 1.343(4) . ?
C1 H1 0.9300 . ?
C2 H2 0.9300 . ?
C3 C4 1.463(3) . ?
C4 C5 1.494(3) . ?
C5 H5A 0.9600 . ?
C5 H5B 0.9600 . ?
C5 H5C 0.9600 . ?
C6 C7 1.504(3) . ?
C7 H7A 0.9700 . ?
C7 H7B 0.9700 . ?
C8 H8A 0.9600 . ?
C8 H8B 0.9600 . ?
C8 H8C 0.9600 . ?
C9 H9A 0.9600 . ?
C9 H9B 0.9600 . ?
C9 H9C 0.9600 . ?
C10 H10A 0.9600 . ?
C10 H10B 0.9600 . ?
C10 H10C 0.9600 . ?
O2 C11 1.410(3) . ?
O2 H2A 0.8200 . ?
C11 H11A 0.9600 . ?
C11 H11B 0.9600 . ?
C11 H11C 0.9600 . ?

loop_
_geom_torsion_atom_site_label_1
_geom_torsion_atom_site_label_2
_geom_torsion_atom_site_label_3
_geom_torsion_atom_site_label_4
_geom_torsion
_geom_torsion_site_symmetry_1
_geom_torsion_site_symmetry_2
_geom_torsion_site_symmetry_3
_geom_torsion_site_symmetry_4
_geom_torsion_publ_flag
C4 N2 N3 C6 172.62(18) . . . . ?
Mn1 N2 N3 C6 -17.36(19) . . . . ?
C3 N1 C1 C2 1.1(3) . . . . ?
Mn1 N1 C1 C2 -176.22(17) . . . . ?
N1 C1 C2 S1 -0.6(3) . . . . ?
C3 S1 C2 C1 0.0(2) . . . . ?
C1 N1 C3 C4 176.7(2) . . . . ?
Mn1 N1 C3 C4 -5.4(3) . . . . ?
C1 N1 C3 S1 -1.1(2) . . . . ?
Mn1 N1 C3 S1 176.92(9) . . . . ?
C2 S1 C3 N1 0.64(18) . . . . ?
C2 S1 C3 C4 -177.0(2) . . . . ?
N3 N2 C4 C3 179.66(16) . . . . ?
Mn1 N2 C4 C3 10.3(2) . . . . ?
N3 N2 C4 C5 -2.0(3) . . . . ?
Mn1 N2 C4 C5 -171.33(17) . . . . ?
N1 C3 C4 N2 -2.5(3) . . . . ?
S1 C3 C4 N2 174.93(16) . . . . ?
N1 C3 C4 C5 179.0(2) . . . . ?
S1 C3 C4 C5 -3.5(3) . . . . ?
Mn1 O1 C6 N3 17.6(3) . . . . ?
Mn1 O1 C6 C7 -165.04(15) . . . . ?
N2 N3 C6 O1 0.0(3) . . . . ?
N2 N3 C6 C7 -177.51(17) . . . . ?
O1 C6 C7 N4 63.7(3) . . . . ?
N3 C6 C7 N4 -118.6(2) . . . . ?
C8 N4 C7 C6 54.3(3) . . . . ?
C10 N4 C7 C6 -67.5(3) . . . . ?
C9 N4 C7 C6 173.4(2) . . . . ?
